data_7050357
loop_
_publ_author_name
'Ray, Umasankar'
'Banerjee, Debasis'
'Mostafa, Golam'
'Lu, Tian-Huey'
'Sinha, Chittaranjan'

_publ_section_title
;
 Copper coordination compounds of chelating imidazole-azo-aryl ligand.
 The molecular structures of
 bis[1-ethyl-2-(p-tolylazo)imidazole]-bis-(azido)copper(ii) and
 bis[1-methyl-2-(phenylazo)imidazole]-bis(thiocyanato)copper(ii)
;
_journal_issue 12
_journal_name_full 'New Journal of Chemistry'
_journal_page_first 1437
_journal_paper_doi 10.1039/b406445c
_journal_volume 28
_journal_year 2004
_chemical_formula_sum 'C24 H28 Cu N14'
_chemical_formula_weight 576.14
_chemical_name_systematic
;
?
;
_space_group_IT_number 61
_symmetry_cell_setting orthorhombic
_symmetry_space_group_name_Hall '-P 2ac 2ab'
_symmetry_space_group_name_H-M 'P b c a'
_atom_sites_solution_hydrogens geom
_atom_sites_solution_primary direct
_atom_sites_solution_secondary difmap
_audit_creation_method SHELXL-97
_cell_angle_alpha 90.00
_cell_angle_beta 90.00
_cell_angle_gamma 90.00
_cell_formula_units_Z 8
_cell_length_a 11.8632(8)
_cell_length_b 17.6782(13)
_cell_length_c 26.703(2)
_cell_measurement_temperature 293(2)
_cell_volume 5600.2(7)
_computing_cell_refinement 'Bruker SMART'
_computing_data_collection 'Bruker SMART'
_computing_data_reduction 'Bruker SHELXTL'
_computing_structure_refinement 'SHELXL-97 (Sheldrick, 1997)'
_computing_structure_solution 'SHELXS-97 (Sheldrick, 1990)'
_diffrn_ambient_temperature 293(2)
_diffrn_measured_fraction_theta_full 0.930
_diffrn_measured_fraction_theta_max 0.930
_diffrn_measurement_device_type 'Bruker CCD area detector'
_diffrn_measurement_method 'phi and omega scans'
_diffrn_radiation_monochromator graphite
_diffrn_radiation_source 'fine-focus sealed tube'
_diffrn_radiation_type MoK\\a
_diffrn_radiation_wavelength 0.71073
_diffrn_reflns_av_R_equivalents 0.0526
_diffrn_reflns_av_sigmaI/netI 0.0506
_diffrn_reflns_limit_h_max 11
_diffrn_reflns_limit_h_min -15
_diffrn_reflns_limit_k_max 23
_diffrn_reflns_limit_k_min -23
_diffrn_reflns_limit_l_max 33
_diffrn_reflns_limit_l_min -29
_diffrn_reflns_number 31899
_diffrn_reflns_theta_full 28.32
_diffrn_reflns_theta_max 28.32
_diffrn_reflns_theta_min 2.20
_exptl_absorpt_coefficient_mu 0.821
_exptl_crystal_colour brown
_exptl_crystal_density_diffrn 1.367
_exptl_crystal_density_method 'not measured'
_exptl_crystal_description brick
_exptl_crystal_F_000 2392
_exptl_crystal_size_max 0.38
_exptl_crystal_size_mid 0.38
_exptl_crystal_size_min 0.25
_refine_diff_density_max 0.446
_refine_diff_density_min -0.280
_refine_diff_density_rms 0.049
_refine_ls_extinction_method none
_refine_ls_goodness_of_fit_ref 0.992
_refine_ls_hydrogen_treatment mixed
_refine_ls_matrix_type full
_refine_ls_number_parameters 352
_refine_ls_number_reflns 6480
_refine_ls_number_restraints 0
_refine_ls_restrained_S_all 0.992
_refine_ls_R_factor_all 0.1149
_refine_ls_R_factor_gt 0.0546
_refine_ls_shift/su_max 0.001
_refine_ls_shift/su_mean 0.000
_refine_ls_structure_factor_coef Fsqd
_refine_ls_weighting_details 'calc w=1/[\\s^2^(Fo^2^)+(0.0613P)^2^+0.0000P] where P=(Fo^2^+2Fc^2^)/3'
_refine_ls_weighting_scheme calc
_refine_ls_wR_factor_gt 0.1076
_refine_ls_wR_factor_ref 0.1249
_reflns_number_gt 3521
_reflns_number_total 6480
_reflns_threshold_expression >2sigma(I)
_cod_data_source_file b406445c.txt
_cod_data_source_block b
_cod_original_cell_volume 5600.1(7)
_cod_database_code 7050357

loop_
_symmetry_equiv_pos_as_xyz
'x, y, z'
'-x+1/2, -y, z+1/2'
'x+1/2, -y+1/2, -z'
'-x, y+1/2, -z+1/2'
'-x, -y, -z'
'x-1/2, y, -z-1/2'
'-x-1/2, y-1/2, z'
'x, -y-1/2, z-1/2'

loop_
_atom_site_label
_atom_site_type_symbol
_atom_site_fract_x
_atom_site_fract_y
_atom_site_fract_z
_atom_site_U_iso_or_equiv
_atom_site_adp_type
_atom_site_occupancy
_atom_site_symmetry_multiplicity
_atom_site_calc_flag
_atom_site_refinement_flags
_atom_site_disorder_assembly
_atom_site_disorder_group
Cu Cu 0.24027(3) 0.030542(19) 0.137057(12) 0.05354(13) Uani 1 1 d . . .
N1 N 0.34440(19) -0.05493(12) 0.11886(9) 0.0517(6) Uani 1 1 d . . .
N2 N 0.49269(19) -0.10895(13) 0.08369(9) 0.0553(6) Uani 1 1 d . . .
N3 N 0.48376(19) 0.02526(13) 0.07782(8) 0.0516(6) Uani 1 1 d . . .
N4 N 0.41932(19) 0.08037(13) 0.08688(8) 0.0508(5) Uani 1 1 d . . .
N5 N 0.3239(2) 0.04783(13) 0.20157(9) 0.0588(6) Uani 1 1 d . . .
N6 N 0.3615(2) 0.03662(13) 0.28259(9) 0.0562(6) Uani 1 1 d . . .
N7 N 0.2132(2) -0.04110(12) 0.25153(9) 0.0543(6) Uani 1 1 d . . .
N8 N 0.16231(19) -0.05804(13) 0.21142(9) 0.0554(6) Uani 1 1 d . . .
N9 N 0.1419(2) 0.00304(15) 0.08095(10) 0.0663(7) Uani 1 1 d . . .
N10 N 0.1873(2) -0.01368(14) 0.04229(11) 0.0655(7) Uani 1 1 d . . .
N11 N 0.2278(3) -0.03047(18) 0.00448(12) 0.0930(10) Uani 1 1 d . . .
N12 N 0.1588(2) 0.12561(17) 0.15058(11) 0.0792(9) Uani 1 1 d . . .
N13 N 0.0744(3) 0.14309(14) 0.13201(11) 0.0720(8) Uani 1 1 d . . .
C1 C 0.3351(3) -0.13141(16) 0.12302(11) 0.0611(8) Uani 1 1 d . . .
H1 H 0.2757 -0.1569 0.1383 0.073 Uiso 1 1 calc R . .
C2 C 0.4256(3) -0.16444(17) 0.10153(12) 0.0629(8) Uani 1 1 d . . .
H2 H 0.4393 -0.2161 0.0994 0.076 Uiso 1 1 calc R . .
C3 C 0.4401(2) -0.04295(15) 0.09447(10) 0.0493(7) Uani 1 1 d . . .
C4 C 0.4587(2) 0.15071(15) 0.06851(10) 0.0497(7) Uani 1 1 d . . .
C5 C 0.5637(2) 0.16223(17) 0.04761(11) 0.0583(7) Uani 1 1 d . . .
H5 H 0.6157 0.1229 0.0461 0.070 Uiso 1 1 calc R . .
C6 C 0.5907(3) 0.23242(17) 0.02914(11) 0.0634(8) Uani 1 1 d . . .
H6 H 0.6619 0.2402 0.0156 0.076 Uiso 1 1 calc R . .
C7 C 0.5148(3) 0.29188(16) 0.03012(11) 0.0622(8) Uani 1 1 d . . .
C8 C 0.4106(3) 0.27924(16) 0.05075(11) 0.0627(8) Uani 1 1 d . . .
H8 H 0.3582 0.3184 0.0516 0.075 Uiso 1 1 calc R . .
C9 C 0.3821(2) 0.20966(15) 0.07027(10) 0.0564(7) Uani 1 1 d . . .
H9 H 0.3115 0.2023 0.0846 0.068 Uiso 1 1 calc R . .
C10 C 0.6037(3) -0.11857(18) 0.06053(12) 0.0677(9) Uani 1 1 d . . .
H10A H 0.6306 -0.0700 0.0485 0.081 Uiso 1 1 calc R . .
H10B H 0.5973 -0.1523 0.0320 0.081 Uiso 1 1 calc R . .
C11 C 0.6865(3) -0.1505(2) 0.09719(14) 0.0920(11) Uani 1 1 d . . .
H11A H 0.7585 -0.1563 0.0812 0.138 Uiso 1 1 calc R . .
H11B H 0.6605 -0.1989 0.1087 0.138 Uiso 1 1 calc R . .
H11C H 0.6937 -0.1168 0.1252 0.138 Uiso 1 1 calc R . .
C12 C 0.5455(3) 0.36892(18) 0.00919(15) 0.0907(11) Uani 1 1 d . . .
H12A H 0.6210 0.3675 -0.0037 0.136 Uiso 1 1 calc R . .
H12B H 0.5407 0.4061 0.0353 0.136 Uiso 1 1 calc R . .
H12C H 0.4942 0.3819 -0.0173 0.136 Uiso 1 1 calc R . .
C13 C 0.4091(3) 0.09503(19) 0.21395(12) 0.0717(9) Uani 1 1 d . . .
H13 H 0.4457 0.1274 0.1918 0.086 Uiso 1 1 calc R . .
C14 C 0.4338(3) 0.08840(18) 0.26350(12) 0.0702(9) Uani 1 1 d . . .
H14 H 0.4896 0.1144 0.2809 0.084 Uiso 1 1 calc R . .
C15 C 0.2960(2) 0.01306(16) 0.24379(10) 0.0522(7) Uani 1 1 d . . .
C16 C 0.0771(2) -0.11359(16) 0.21654(11) 0.0537(7) Uani 1 1 d . . .
C17 C 0.0314(2) -0.14112(17) 0.17288(11) 0.0606(8) Uani 1 1 d . . .
H17 H 0.0568 -0.1228 0.1422 0.073 Uiso 1 1 calc R . .
C18 C -0.0510(3) -0.19532(18) 0.17407(13) 0.0658(8) Uani 1 1 d . . .
H18 H -0.0792 -0.2143 0.1441 0.079 Uiso 1 1 calc R . .
C19 C -0.0932(3) -0.22233(17) 0.21859(13) 0.0651(8) Uani 1 1 d . . .
C20 C -0.0468(3) -0.1946(2) 0.26187(13) 0.0827(10) Uani 1 1 d . . .
H20 H -0.0730 -0.2128 0.2924 0.099 Uiso 1 1 calc R . .
C21 C 0.0363(3) -0.1413(2) 0.26169(12) 0.0774(10) Uani 1 1 d . . .
H21 H 0.0656 -0.1235 0.2918 0.093 Uiso 1 1 calc R . .
C22 C 0.3533(3) 0.01107(17) 0.33486(11) 0.0647(8) Uani 1 1 d . . .
H22A H 0.4253 0.0188 0.3513 0.078 Uiso 1 1 calc R . .
H22B H 0.3371 -0.0427 0.3354 0.078 Uiso 1 1 calc R . .
C23 C 0.2639(3) 0.0520(2) 0.36336(13) 0.0920(12) Uani 1 1 d . . .
H23A H 0.2617 0.0334 0.3971 0.138 Uiso 1 1 calc R . .
H23B H 0.1921 0.0436 0.3477 0.138 Uiso 1 1 calc R . .
H23C H 0.2803 0.1051 0.3636 0.138 Uiso 1 1 calc R . .
C24 C -0.1870(3) -0.2801(2) 0.21981(16) 0.0987(12) Uani 1 1 d . . .
H24A H -0.2048 -0.2922 0.2540 0.148 Uiso 1 1 calc R . .
H24B H -0.1633 -0.3251 0.2026 0.148 Uiso 1 1 calc R . .
H24C H -0.2526 -0.2597 0.2036 0.148 Uiso 1 1 calc R . .
N14 N -0.0125(3) 0.16336(17) 0.11504(16) 0.1062(12) Uani 1 1 d . . .

loop_
_atom_site_aniso_label
_atom_site_aniso_U_11
_atom_site_aniso_U_22
_atom_site_aniso_U_33
_atom_site_aniso_U_23
_atom_site_aniso_U_13
_atom_site_aniso_U_12
Cu 0.0587(2) 0.0568(2) 0.0451(2) -0.00033(16) 0.00327(16) 0.00188(17)
N1 0.0530(15) 0.0519(13) 0.0501(14) 0.0074(11) -0.0018(11) 0.0022(11)
N2 0.0584(15) 0.0544(14) 0.0530(14) 0.0039(11) 0.0005(12) 0.0069(12)
N3 0.0541(14) 0.0525(14) 0.0481(14) 0.0015(11) -0.0003(11) -0.0020(12)
N4 0.0566(14) 0.0521(13) 0.0438(13) 0.0007(11) 0.0022(11) 0.0009(12)
N5 0.0611(16) 0.0678(16) 0.0475(15) -0.0003(12) 0.0028(11) -0.0122(13)
N6 0.0622(15) 0.0592(14) 0.0472(14) -0.0007(12) -0.0002(11) -0.0072(12)
N7 0.0583(15) 0.0574(14) 0.0471(14) -0.0014(11) 0.0010(11) -0.0044(11)
N8 0.0573(15) 0.0617(14) 0.0470(15) -0.0009(11) 0.0018(11) -0.0019(12)
N9 0.0693(18) 0.0779(18) 0.0517(17) -0.0062(14) -0.0056(13) 0.0145(14)
N10 0.0759(19) 0.0612(16) 0.0593(19) 0.0043(14) -0.0106(16) 0.0092(14)
N11 0.112(3) 0.111(3) 0.0560(19) -0.0073(18) 0.0063(17) 0.0130(19)
N12 0.068(2) 0.087(2) 0.083(2) -0.0158(16) -0.0038(16) 0.0250(16)
N13 0.095(2) 0.0463(16) 0.075(2) 0.0013(14) 0.0275(19) -0.0033(16)
C1 0.066(2) 0.0561(18) 0.061(2) 0.0132(15) 0.0029(15) -0.0006(15)
C2 0.076(2) 0.0480(16) 0.065(2) 0.0051(15) -0.0063(17) 0.0083(16)
C3 0.0512(17) 0.0538(17) 0.0428(15) 0.0022(13) -0.0033(12) 0.0053(14)
C4 0.0545(17) 0.0547(17) 0.0399(15) 0.0015(12) 0.0006(12) -0.0029(14)
C5 0.0603(19) 0.0606(18) 0.0539(18) 0.0025(14) 0.0011(14) -0.0015(15)
C6 0.059(2) 0.074(2) 0.058(2) 0.0029(16) 0.0062(15) -0.0121(17)
C7 0.079(2) 0.0579(19) 0.0497(18) 0.0067(14) -0.0046(16) -0.0150(17)
C8 0.075(2) 0.0546(18) 0.0586(19) 0.0012(15) 0.0013(16) 0.0031(16)
C9 0.0585(19) 0.0586(18) 0.0520(18) 0.0008(14) 0.0075(14) -0.0055(15)
C10 0.070(2) 0.075(2) 0.057(2) -0.0076(16) 0.0100(16) 0.0129(17)
C11 0.070(2) 0.111(3) 0.095(3) -0.006(2) 0.000(2) 0.016(2)
C12 0.107(3) 0.074(2) 0.090(3) 0.025(2) 0.004(2) -0.014(2)
C13 0.080(2) 0.079(2) 0.056(2) 0.0009(17) 0.0051(17) -0.0256(19)
C14 0.074(2) 0.079(2) 0.058(2) -0.0036(17) -0.0043(17) -0.0227(18)
C15 0.0563(17) 0.0578(17) 0.0424(16) -0.0025(13) -0.0008(13) -0.0007(14)
C16 0.0537(18) 0.0566(17) 0.0506(18) -0.0042(14) 0.0030(14) -0.0019(14)
C17 0.0595(19) 0.075(2) 0.0470(18) -0.0018(15) 0.0007(14) 0.0003(16)
C18 0.062(2) 0.078(2) 0.058(2) -0.0087(16) -0.0086(16) -0.0044(17)
C19 0.060(2) 0.0641(19) 0.072(2) -0.0087(17) 0.0047(16) -0.0031(15)
C20 0.098(3) 0.093(3) 0.057(2) -0.0050(18) 0.0150(19) -0.031(2)
C21 0.094(3) 0.091(2) 0.0468(19) -0.0071(17) 0.0049(16) -0.030(2)
C22 0.080(2) 0.0665(19) 0.0481(19) 0.0041(15) -0.0093(15) -0.0026(16)
C23 0.119(3) 0.096(3) 0.062(2) 0.0057(19) 0.019(2) 0.009(2)
C24 0.087(3) 0.094(3) 0.114(3) -0.003(2) 0.002(3) -0.031(2)
N14 0.109(3) 0.0652(19) 0.144(3) 0.012(2) -0.004(2) 0.009(2)

loop_
_atom_type_symbol
_atom_type_description
_atom_type_scat_dispersion_real
_atom_type_scat_dispersion_imag
_atom_type_scat_source
C C 0.0033 0.0016 'International Tables Vol C Tables 4.2.6.8 and 6.1.1.4'
H H 0.0000 0.0000 'International Tables Vol C Tables 4.2.6.8 and 6.1.1.4'
N N 0.0061 0.0033 'International Tables Vol C Tables 4.2.6.8 and 6.1.1.4'
Cu Cu 0.3201 1.2651 'International Tables Vol C Tables 4.2.6.8 and 6.1.1.4'

loop_
_geom_angle_atom_site_label_1
_geom_angle_atom_site_label_2
_geom_angle_atom_site_label_3
_geom_angle
_geom_angle_site_symmetry_1
_geom_angle_site_symmetry_3
_geom_angle_publ_flag
N1 Cu N4 68.70(8) . . ?
N4 Cu N9 99.93(9) . . ?
N9 Cu N12 93.42(11) . . ?
N9 Cu N5 170.38(11) . . ?
N12 Cu N5 87.44(11) . . ?
N9 Cu N1 89.69(10) . . ?
N12 Cu N1 170.23(11) . . ?
N5 Cu N1 91.04(9) . . ?
N8 Cu N9 102.41(9) . . ?
N8 Cu N12 101.08(10) . . ?
C3 N1 C1 105.6(2) . . ?
C3 N1 Cu 121.64(18) . . ?
C1 N1 Cu 132.6(2) . . ?
C2 N2 C3 106.2(2) . . ?
C2 N2 C10 126.5(2) . . ?
C3 N2 C10 127.2(2) . . ?
N4 N3 C3 112.6(2) . . ?
N3 N4 C4 114.3(2) . . ?
C15 N5 C13 105.3(2) . . ?
C15 N5 Cu 122.34(19) . . ?
C13 N5 Cu 132.2(2) . . ?
C14 N6 C15 106.4(2) . . ?
C14 N6 C22 127.4(3) . . ?
C15 N6 C22 126.3(2) . . ?
N8 N7 C15 112.0(2) . . ?
N7 N8 C16 115.0(2) . . ?
N10 N9 Cu 116.8(2) . . ?
N11 N10 N9 177.9(4) . . ?
N13 N12 Cu 124.9(3) . . ?
N12 N13 N14 176.7(4) . . ?
C2 C1 N1 109.3(3) . . ?
N2 C2 C1 107.7(3) . . ?
N1 C3 N2 111.2(2) . . ?
N1 C3 N3 128.1(2) . . ?
N2 C3 N3 120.6(2) . . ?
C5 C4 C9 119.7(3) . . ?
C5 C4 N4 124.5(3) . . ?
C9 C4 N4 115.7(2) . . ?
C6 C5 C4 119.2(3) . . ?
C5 C6 C7 121.9(3) . . ?
C8 C7 C6 118.0(3) . . ?
C8 C7 C12 120.7(3) . . ?
C6 C7 C12 121.3(3) . . ?
C7 C8 C9 121.2(3) . . ?
C8 C9 C4 119.9(3) . . ?
N2 C10 C11 111.0(3) . . ?
N5 C13 C14 110.2(3) . . ?
N6 C14 C13 106.7(3) . . ?
N5 C15 N6 111.3(3) . . ?
N5 C15 N7 128.5(3) . . ?
N6 C15 N7 120.1(3) . . ?
C17 C16 C21 118.3(3) . . ?
C17 C16 N8 116.4(3) . . ?
C21 C16 N8 125.3(3) . . ?
C18 C17 C16 120.6(3) . . ?
C17 C18 C19 121.5(3) . . ?
C20 C19 C18 117.3(3) . . ?
C20 C19 C24 121.3(3) . . ?
C18 C19 C24 121.4(3) . . ?
C21 C20 C19 122.3(3) . . ?
C20 C21 C16 119.9(3) . . ?
N6 C22 C23 112.5(3) . . ?

loop_
_geom_bond_atom_site_label_1
_geom_bond_atom_site_label_2
_geom_bond_distance
_geom_bond_site_symmetry_2
_geom_bond_publ_flag
Cu N9 1.960(3) . ?
Cu N12 1.972(3) . ?
Cu N4 2.661(2) . ?
Cu N5 2.011(2) . ?
Cu N1 2.011(2) . ?
Cu N8 2.693(2) . ?
N1 C3 1.326(3) . ?
N1 C1 1.361(3) . ?
N2 C2 1.350(4) . ?
N2 C3 1.354(3) . ?
N2 C10 1.464(4) . ?
N3 N4 1.262(3) . ?
N3 C3 1.386(3) . ?
N4 C4 1.416(3) . ?
N5 C15 1.326(3) . ?
N5 C13 1.352(4) . ?
N6 C14 1.354(4) . ?
N6 C15 1.360(3) . ?
N6 C22 1.470(4) . ?
N7 N8 1.266(3) . ?
N7 C15 1.387(4) . ?
N8 C16 1.415(3) . ?
N9 N10 1.201(4) . ?
N10 N11 1.156(4) . ?
N12 N13 1.159(4) . ?
N13 N14 1.182(4) . ?
C1 C2 1.351(4) . ?
C4 C5 1.381(4) . ?
C4 C9 1.383(4) . ?
C5 C6 1.373(4) . ?
C6 C7 1.384(4) . ?
C7 C8 1.372(4) . ?
C7 C12 1.517(4) . ?
C8 C9 1.378(4) . ?
C10 C11 1.498(4) . ?
C13 C14 1.360(4) . ?
C16 C17 1.375(4) . ?
C16 C21 1.389(4) . ?
C17 C18 1.370(4) . ?
C18 C19 1.375(4) . ?
C19 C20 1.370(4) . ?
C19 C24 1.511(4) . ?
C20 C21 1.364(4) . ?
C22 C23 1.492(4) . ?
